data_2223869
loop_
_publ_author_name
'Isozaki, Katsuhiro'
'Sato, Akira'
'Miki, Kazushi'

_publ_section_title
;Racemic
 (<i>RS</i>~C~,<i>SR</i>~S~)-(2-{[1-allyloxycarbonyl-3-(methylsulfanyl)propyl]iminomethyl}phenyl-\k^3^<i>S</i>,<i>N</i>,<i>C</i>^1^)chloridoplatinum(II)
;
_journal_coeditor_code IS2471
_journal_issue 11
_journal_name_full 'Acta Crystallographica Section E'
_journal_page_first m1401
_journal_paper_doi 10.1107/S160053680904238X
_journal_volume 65
_journal_year 2009
_chemical_formula_iupac '[Pt (C15 H18 N O2 S) Cl]'
_chemical_formula_moiety 'C15 H18 Cl N O2 Pt S'
_chemical_formula_sum 'C15 H18 Cl N O2 Pt S'
_chemical_formula_weight 506.90
_chemical_name_systematic
;
(<i>RS</i>~C~,<i>SR</i>~S~)-(2-{[1-allyloxycarbonyl-3-
(methylsulfanyl)propyl]iminomethyl}phenyl-
\k^3^<i>S</i>,<i>N</i>,<i>C</i>^1^)chloridoplatinum(II)
;
_space_group_IT_number 14
_symmetry_cell_setting monoclinic
_symmetry_space_group_name_Hall '-P 2yn'
_symmetry_space_group_name_H-M 'P 1 21/n 1'
_atom_sites_solution_hydrogens geom
_atom_sites_solution_primary direct
_atom_sites_solution_secondary difmap
_audit_creation_method SHELXL-97
_cell_angle_alpha 90.00
_cell_angle_beta 94.398(2)
_cell_angle_gamma 90.00
_cell_formula_units_Z 4
_cell_length_a 8.6000(13)
_cell_length_b 9.5093(14)
_cell_length_c 19.679(3)
_cell_measurement_reflns_used 1024
_cell_measurement_temperature 180(2)
_cell_measurement_theta_max 26.0
_cell_measurement_theta_min 2.8
_cell_volume 1604.6(4)
_computing_cell_refinement 'SAINT (Bruker, 2003)'
_computing_data_collection 'SMART (Bruker, 2003)'
_computing_data_reduction 'SAINT (Bruker, 2003)'
_computing_molecular_graphics 'ORTEP-3 (Farrugia, 1997)'
_computing_publication_material 'SHELXTL (Sheldrick, 2008)'
_computing_structure_refinement 'SHELXL97 (Sheldrick, 2008)'
_computing_structure_solution 'SHELXS97 (Sheldrick, 2008)'
_diffrn_ambient_temperature 180(2)
_diffrn_measured_fraction_theta_full 0.984
_diffrn_measured_fraction_theta_max 0.984
_diffrn_measurement_device_type 'Bruker SMART APEX CCD area-detector'
_diffrn_measurement_method \w
_diffrn_radiation_monochromator graphite
_diffrn_radiation_source 'fine-focus sealed tube'
_diffrn_radiation_type MoK\a
_diffrn_radiation_wavelength 0.71073
_diffrn_reflns_av_R_equivalents 0.0237
_diffrn_reflns_av_sigmaI/netI 0.0206
_diffrn_reflns_limit_h_max 10
_diffrn_reflns_limit_h_min -9
_diffrn_reflns_limit_k_max 11
_diffrn_reflns_limit_k_min -11
_diffrn_reflns_limit_l_max 24
_diffrn_reflns_limit_l_min -24
_diffrn_reflns_number 12273
_diffrn_reflns_theta_full 25.99
_diffrn_reflns_theta_max 25.99
_diffrn_reflns_theta_min 2.38
_exptl_absorpt_coefficient_mu 9.043
_exptl_absorpt_correction_T_max 0.862
_exptl_absorpt_correction_T_min 0.610
_exptl_absorpt_correction_type multi-scan
_exptl_absorpt_process_details '(<i>SADABS</i>; Bruker, 2003)'
_exptl_crystal_colour orange
_exptl_crystal_density_diffrn 2.098
_exptl_crystal_density_method 'not measured'
_exptl_crystal_description prism
_exptl_crystal_F_000 968
_exptl_crystal_size_max 0.50
_exptl_crystal_size_mid 0.10
_exptl_crystal_size_min 0.10
_refine_diff_density_max 1.359
_refine_diff_density_min -0.475
_refine_ls_extinction_method none
_refine_ls_goodness_of_fit_ref 1.072
_refine_ls_hydrogen_treatment constr
_refine_ls_matrix_type full
_refine_ls_number_parameters 191
_refine_ls_number_reflns 3105
_refine_ls_number_restraints 0
_refine_ls_restrained_S_all 1.072
_refine_ls_R_factor_all 0.0229
_refine_ls_R_factor_gt 0.0202
_refine_ls_shift/su_max 0.003
_refine_ls_shift/su_mean 0.000
_refine_ls_structure_factor_coef Fsqd
_refine_ls_weighting_details 'calc w=1/[\s^2^(Fo^2^)+(0.0330P)^2^+0.6405P] where P=(Fo^2^+2Fc^2^)/3'
_refine_ls_weighting_scheme calc
_refine_ls_wR_factor_gt 0.0507
_refine_ls_wR_factor_ref 0.0518
_reflns_number_gt 2854
_reflns_number_total 3105
_reflns_threshold_expression I>2\s(I)
_cod_data_source_file is2471.cif
_cod_data_source_block I
_cod_original_sg_symbol_H-M 'P 21/n'
_cod_database_code 2223869
_cod_database_fobs_code 2223869

loop_
_symmetry_equiv_pos_as_xyz
'x, y, z'
'-x+1/2, y+1/2, -z+1/2'
'-x, -y, -z'
'x-1/2, -y-1/2, z-1/2'

loop_
_atom_site_type_symbol
_atom_site_label
_atom_site_fract_x
_atom_site_fract_y
_atom_site_fract_z
_atom_site_U_iso_or_equiv
_atom_site_adp_type
_atom_site_calc_flag
_atom_site_refinement_flags
_atom_site_occupancy
_atom_site_disorder_assembly
_atom_site_disorder_group
Pt Pt1 0.456604(14) 0.848674(12) 0.309063(6) 0.01942(6) Uani d . 1 . .
S S4 0.63428(10) 0.87893(9) 0.22448(5) 0.02394(18) Uani d . 1 . .
Cl Cl1 0.60649(11) 1.00955(10) 0.37235(5) 0.0338(2) Uani d . 1 . .
C C3 0.3033(4) 0.8222(3) 0.37990(18) 0.0224(7) Uani d . 1 . .
N N4 0.3141(3) 0.7078(3) 0.26035(14) 0.0222(6) Uani d . 1 . .
C C6 0.1849(5) 0.9473(5) -0.0659(2) 0.0518(12) Uani d . 1 . .
H H6A 0.1530 0.8793 -0.0980 0.062 Uiso calc R 1 . .
H H6B 0.2203 1.0341 -0.0801 0.062 Uiso calc R 1 . .
O O7 0.1383(4) 0.8499(3) 0.16257(16) 0.0423(7) Uani d . 1 . .
C C9 0.2011(4) 0.6636(3) 0.29340(19) 0.0258(8) Uani d . 1 . .
H H9 0.1318 0.5959 0.2752 0.031 Uiso calc R 1 . .
C C11 0.1695(5) 0.8600(4) 0.4821(2) 0.0331(9) Uani d . 1 . .
H H11 0.1639 0.9067 0.5234 0.040 Uiso calc R 1 . .
O O12 0.2371(3) 0.7266(3) 0.07819(13) 0.0377(6) Uani d . 1 . .
C C13 0.1798(5) 0.9200(5) 0.0011(3) 0.0497(11) Uani d . 1 . .
H H13 0.2122 0.9893 0.0324 0.060 Uiso calc R 1 . .
C C15 0.1855(4) 0.7230(3) 0.36017(17) 0.0242(7) Uani d . 1 . .
C C16 0.5768(4) 0.7677(4) 0.15222(17) 0.0277(7) Uani d . 1 . .
H H16A 0.5139 0.8229 0.1190 0.033 Uiso calc R 1 . .
H H16B 0.6699 0.7388 0.1311 0.033 Uiso calc R 1 . .
C C17 0.2223(4) 0.7597(4) 0.14303(18) 0.0292(8) Uani d . 1 . .
C C18 0.0640(4) 0.6922(4) 0.40057(19) 0.0322(8) Uani d . 1 . .
H H18 -0.0100 0.6246 0.3868 0.039 Uiso calc R 1 . .
C C19 0.2922(4) 0.8882(4) 0.44249(18) 0.0274(7) Uani d . 1 . .
H H19 0.3685 0.9524 0.4580 0.033 Uiso calc R 1 . .
C C20 0.0548(4) 0.7633(4) 0.46131(18) 0.0366(9) Uani d . 1 . .
H H20 -0.0277 0.7465 0.4881 0.044 Uiso calc R 1 . .
C C21 0.1259(5) 0.7871(5) 0.0261(2) 0.0469(11) Uani d . 1 . .
H H21A 0.1100 0.7217 -0.0116 0.056 Uiso calc R 1 . .
H H21B 0.0264 0.8009 0.0453 0.056 Uiso calc R 1 . .
C C27 0.8092(4) 0.7906(4) 0.2577(2) 0.0355(9) Uani d . 1 . .
H H27A 0.7881 0.6922 0.2627 0.053 Uiso calc R 1 . .
H H27B 0.8434 0.8298 0.3012 0.053 Uiso calc R 1 . .
H H27C 0.8892 0.8029 0.2268 0.053 Uiso calc R 1 . .
C C28 0.3198(4) 0.6605(3) 0.18980(18) 0.0246(8) Uani d . 1 . .
H H28 0.2675 0.5689 0.1867 0.030 Uiso calc R 1 . .
C C29 0.4852(4) 0.6366(3) 0.16894(19) 0.0270(8) Uani d . 1 . .
H H29A 0.5436 0.5870 0.2056 0.032 Uiso calc R 1 . .
H H29B 0.4793 0.5756 0.1293 0.032 Uiso calc R 1 . .

loop_
_atom_site_aniso_label
_atom_site_aniso_U_11
_atom_site_aniso_U_22
_atom_site_aniso_U_33
_atom_site_aniso_U_12
_atom_site_aniso_U_13
_atom_site_aniso_U_23
Pt1 0.01859(9) 0.02131(9) 0.01877(9) -0.00125(4) 0.00404(6) -0.00029(4)
S4 0.0227(4) 0.0254(4) 0.0247(5) 0.0004(3) 0.0077(3) 0.0000(3)
Cl1 0.0320(5) 0.0411(5) 0.0291(5) -0.0148(4) 0.0066(4) -0.0086(4)
C3 0.0202(18) 0.0253(16) 0.0217(18) -0.0021(13) 0.0012(14) 0.0065(13)
N4 0.0247(15) 0.0216(14) 0.0206(14) -0.0022(11) 0.0042(11) -0.0008(11)
C6 0.046(3) 0.062(3) 0.050(3) 0.009(2) 0.020(2) 0.018(2)
O7 0.0392(17) 0.0494(18) 0.0387(17) 0.0171(13) 0.0061(14) 0.0016(12)
C9 0.0243(19) 0.0242(18) 0.029(2) -0.0058(13) 0.0012(15) -0.0004(13)
C11 0.030(2) 0.047(2) 0.022(2) -0.0010(16) 0.0050(16) -0.0026(15)
O12 0.0289(14) 0.0599(18) 0.0244(13) 0.0047(13) 0.0030(11) 0.0035(12)
C13 0.036(2) 0.052(3) 0.062(3) 0.007(2) 0.005(2) 0.001(2)
C15 0.0224(17) 0.0290(18) 0.0211(17) -0.0015(13) 0.0013(13) 0.0021(13)
C16 0.0244(18) 0.036(2) 0.0236(17) 0.0017(15) 0.0079(14) -0.0030(15)
C17 0.0224(18) 0.037(2) 0.0287(19) -0.0002(15) 0.0044(14) 0.0039(16)
C18 0.024(2) 0.042(2) 0.030(2) -0.0109(16) 0.0030(15) 0.0034(17)
C19 0.0253(19) 0.0330(18) 0.0240(18) -0.0018(15) 0.0021(14) -0.0021(15)
C20 0.028(2) 0.059(3) 0.0234(19) -0.0062(18) 0.0097(15) 0.0058(17)
C21 0.036(2) 0.071(3) 0.033(2) 0.000(2) -0.0041(18) 0.009(2)
C27 0.0222(19) 0.043(2) 0.041(2) 0.0063(16) 0.0015(16) -0.0047(18)
C28 0.029(2) 0.0233(18) 0.0219(18) -0.0019(13) 0.0018(15) -0.0044(12)
C29 0.027(2) 0.0287(18) 0.0255(19) 0.0064(14) 0.0037(15) -0.0075(14)

loop_
_atom_type_symbol
_atom_type_description
_atom_type_scat_dispersion_real
_atom_type_scat_dispersion_imag
_atom_type_scat_source
C C 0.0033 0.0016 'International Tables Vol C Tables 4.2.6.8 and 6.1.1.4'
H H 0.0000 0.0000 'International Tables Vol C Tables 4.2.6.8 and 6.1.1.4'
N N 0.0061 0.0033 'International Tables Vol C Tables 4.2.6.8 and 6.1.1.4'
O O 0.0106 0.0060 'International Tables Vol C Tables 4.2.6.8 and 6.1.1.4'
S S 0.1246 0.1234 'International Tables Vol C Tables 4.2.6.8 and 6.1.1.4'
Cl Cl 0.1484 0.1585 'International Tables Vol C Tables 4.2.6.8 and 6.1.1.4'
Pt Pt -1.7033 8.3905 'International Tables Vol C Tables 4.2.6.8 and 6.1.1.4'

loop_
_geom_angle_atom_site_label_1
_geom_angle_atom_site_label_2
_geom_angle_atom_site_label_3
_geom_angle_site_symmetry_1
_geom_angle_site_symmetry_3
_geom_angle
_geom_angle_publ_flag
C3 Pt1 N4 . . 80.72(13) ?
C3 Pt1 Cl1 . . 94.46(10) ?
N4 Pt1 Cl1 . . 175.18(8) ?
C3 Pt1 S4 . . 179.20(10) ?
N4 Pt1 S4 . . 98.56(8) ?
Cl1 Pt1 S4 . . 86.26(3) ?
C27 S4 C16 . . 100.53(18) ?
C27 S4 Pt1 . . 104.77(14) ?
C16 S4 Pt1 . . 109.27(12) ?
C19 C3 C15 . . 116.5(3) ?
C19 C3 Pt1 . . 130.7(3) ?
C15 C3 Pt1 . . 112.8(2) ?
C9 N4 C28 . . 117.6(3) ?
C9 N4 Pt1 . . 115.8(2) ?
C28 N4 Pt1 . . 126.4(2) ?
C13 C6 H6A . . 120.0 ?
C13 C6 H6B . . 120.0 ?
H6A C6 H6B . . 120.0 ?
N4 C9 C15 . . 117.4(3) ?
N4 C9 H9 . . 121.3 ?
C15 C9 H9 . . 121.3 ?
C19 C11 C20 . . 121.1(4) ?
C19 C11 H11 . . 119.4 ?
C20 C11 H11 . . 119.4 ?
C17 O12 C21 . . 118.2(3) ?
C6 C13 C21 . . 122.5(5) ?
C6 C13 H13 . . 118.8 ?
C21 C13 H13 . . 118.8 ?
C18 C15 C3 . . 122.4(3) ?
C18 C15 C9 . . 124.2(3) ?
C3 C15 C9 . . 113.3(3) ?
C29 C16 S4 . . 115.0(2) ?
C29 C16 H16A . . 108.5 ?
S4 C16 H16A . . 108.5 ?
C29 C16 H16B . . 108.5 ?
S4 C16 H16B . . 108.5 ?
H16A C16 H16B . . 107.5 ?
O7 C17 O12 . . 125.4(3) ?
O7 C17 C28 . . 124.4(3) ?
O12 C17 C28 . . 110.1(3) ?
C20 C18 C15 . . 119.1(3) ?
C20 C18 H18 . . 120.4 ?
C15 C18 H18 . . 120.4 ?
C11 C19 C3 . . 121.2(3) ?
C11 C19 H19 . . 119.4 ?
C3 C19 H19 . . 119.4 ?
C18 C20 C11 . . 119.6(3) ?
C18 C20 H20 . . 120.2 ?
C11 C20 H20 . . 120.2 ?
C13 C21 O12 . . 111.9(4) ?
C13 C21 H21A . . 109.2 ?
O12 C21 H21A . . 109.2 ?
C13 C21 H21B . . 109.2 ?
O12 C21 H21B . . 109.2 ?
H21A C21 H21B . . 107.9 ?
S4 C27 H27A . . 109.5 ?
S4 C27 H27B . . 109.5 ?
H27A C27 H27B . . 109.5 ?
S4 C27 H27C . . 109.5 ?
H27A C27 H27C . . 109.5 ?
H27B C27 H27C . . 109.5 ?
N4 C28 C17 . . 109.0(3) ?
N4 C28 C29 . . 113.6(3) ?
C17 C28 C29 . . 114.2(3) ?
N4 C28 H28 . . 106.5 ?
C17 C28 H28 . . 106.5 ?
C29 C28 H28 . . 106.5 ?
C16 C29 C28 . . 116.4(3) ?
C16 C29 H29A . . 108.2 ?
C28 C29 H29A . . 108.2 ?
C16 C29 H29B . . 108.2 ?
C28 C29 H29B . . 108.2 ?
H29A C29 H29B . . 107.4 ?

loop_
_geom_bond_atom_site_label_1
_geom_bond_atom_site_label_2
_geom_bond_site_symmetry_2
_geom_bond_distance
_geom_bond_publ_flag
Pt1 C3 . 2.006(4) ?
Pt1 N4 . 2.009(3) ?
Pt1 Cl1 . 2.3037(9) ?
Pt1 S4 . 2.3618(9) ?
S4 C27 . 1.801(4) ?
S4 C16 . 1.810(3) ?
C3 C19 . 1.392(5) ?
C3 C15 . 1.417(5) ?
N4 C9 . 1.281(4) ?
N4 C28 . 1.464(4) ?
C6 C13 . 1.348(6) ?
C6 H6A . 0.9300 ?
C6 H6B . 0.9300 ?
O7 C17 . 1.204(4) ?
C9 C15 . 1.446(5) ?
C9 H9 . 0.9300 ?
C11 C19 . 1.386(5) ?
C11 C20 . 1.387(5) ?
C11 H11 . 0.9300 ?
O12 C17 . 1.330(4) ?
O12 C21 . 1.464(5) ?
C13 C21 . 1.446(7) ?
C13 H13 . 0.9300 ?
C15 C18 . 1.392(5) ?
C16 C29 . 1.524(5) ?
C16 H16A . 0.9700 ?
C16 H16B . 0.9700 ?
C17 C28 . 1.524(5) ?
C18 C20 . 1.381(5) ?
C18 H18 . 0.9300 ?
C19 H19 . 0.9300 ?
C20 H20 . 0.9300 ?
C21 H21A . 0.9700 ?
C21 H21B . 0.9700 ?
C27 H27A . 0.9600 ?
C27 H27B . 0.9600 ?
C27 H27C . 0.9600 ?
C28 C29 . 1.528(5) ?
C28 H28 . 0.9800 ?
C29 H29A . 0.9700 ?
C29 H29B . 0.9700 ?

loop_
_geom_torsion_atom_site_label_1
_geom_torsion_atom_site_label_2
_geom_torsion_atom_site_label_3
_geom_torsion_atom_site_label_4
_geom_torsion_site_symmetry_1
_geom_torsion_site_symmetry_2
_geom_torsion_site_symmetry_3
_geom_torsion_site_symmetry_4
_geom_torsion
_geom_torsion_publ_flag
N4 Pt1 S4 C27 . . . . -107.41(16) ?
Cl1 Pt1 S4 C27 . . . . 72.70(14) ?
Cl1 Pt1 S4 C16 . . . . 179.70(13) ?
N4 Pt1 C3 C19 . . . . -176.3(4) ?
Cl1 Pt1 C3 C19 . . . . 3.6(3) ?
N4 Pt1 C3 C15 . . . . 1.1(2) ?
Cl1 Pt1 C3 C15 . . . . -179.0(2) ?
C3 Pt1 N4 C9 . . . . -1.8(3) ?
S4 Pt1 N4 C9 . . . . 178.5(2) ?
C3 Pt1 N4 C28 . . . . 172.9(3) ?
S4 Pt1 N4 C28 . . . . -6.8(3) ?
C28 N4 C9 C15 . . . . -173.0(3) ?
Pt1 N4 C9 C15 . . . . 2.2(4) ?
C19 C3 C15 C18 . . . . 0.1(5) ?
Pt1 C3 C15 C18 . . . . -177.7(3) ?
C19 C3 C15 C9 . . . . 177.5(3) ?
Pt1 C3 C15 C9 . . . . -0.3(4) ?
N4 C9 C15 C18 . . . . 176.1(3) ?
N4 C9 C15 C3 . . . . -1.2(4) ?
C27 S4 C16 C29 . . . . 83.2(3) ?
Pt1 S4 C16 C29 . . . . -26.7(3) ?
C21 O12 C17 O7 . . . . -10.6(6) ?
C21 O12 C17 C28 . . . . 165.9(3) ?
C3 C15 C18 C20 . . . . 1.8(6) ?
C9 C15 C18 C20 . . . . -175.2(3) ?
C20 C11 C19 C3 . . . . 1.1(6) ?
C15 C3 C19 C11 . . . . -1.6(5) ?
Pt1 C3 C19 C11 . . . . 175.8(3) ?
C15 C18 C20 C11 . . . . -2.4(6) ?
C19 C11 C20 C18 . . . . 1.0(6) ?
C6 C13 C21 O12 . . . . 128.9(4) ?
C17 O12 C21 C13 . . . . 90.1(5) ?
C9 N4 C28 C17 . . . . 86.9(4) ?
Pt1 N4 C28 C17 . . . . -87.7(3) ?
C9 N4 C28 C29 . . . . -144.4(3) ?
Pt1 N4 C28 C29 . . . . 40.9(4) ?
O7 C17 C28 N4 . . . . -9.1(5) ?
O12 C17 C28 N4 . . . . 174.3(3) ?
O7 C17 C28 C29 . . . . -137.4(4) ?
O12 C17 C28 C29 . . . . 46.0(4) ?
S4 C16 C29 C28 . . . . 69.7(4) ?
N4 C28 C29 C16 . . . . -78.1(4) ?
C17 C28 C29 C16 . . . . 47.8(4) ?
